data_4117684
loop_
_publ_author_name
'Sebastien Monfette'
'Zo\"e R. Turner'
'Scott P. Semproni'
'Paul J. Chirik'

_publ_section_title
;
 Enantiopure C1-Symmetric Bis(imino)pyridine Cobalt Complexes for
 Asymmetric Alkene Hydrogenation
;
_journal_name_full 'Journal of the American Chemical Society'
_journal_page_first 4561
_journal_page_last 4564
_journal_paper_doi 10.1021/ja300503k
_journal_volume 134
_journal_year 2012
_chemical_absolute_configuration ad
_chemical_formula_sum 'C30 H44 Co N3'
_chemical_formula_weight 505.61
_chemical_name_systematic
;
 ?
;
_space_group_IT_number 4
_symmetry_cell_setting monoclinic
_symmetry_space_group_name_Hall 'P 2yb'
_symmetry_space_group_name_H-M 'P 1 21 1'
_atom_sites_solution_hydrogens geom
_atom_sites_solution_primary direct
_atom_sites_solution_secondary difmap
_audit_creation_method SHELXL-97
_cell_angle_alpha 90.00
_cell_angle_beta 103.765(2)
_cell_angle_gamma 90.00
_cell_formula_units_Z 4
_cell_length_a 9.9551(15)
_cell_length_b 23.702(4)
_cell_length_c 11.8587(18)
_cell_measurement_reflns_used 9895
_cell_measurement_temperature 100(2)
_cell_measurement_theta_max 27.45
_cell_measurement_theta_min 2.27
_cell_volume 2717.8(7)
_computing_cell_refinement 'BRUKER, APEX II SOFTWARE SUITE'
_computing_data_collection 'BRUKER, APEX II SOFTWARE SUITE'
_computing_data_reduction 'BRUKER, APEX II SOFTWARE SUITE'
_computing_molecular_graphics 'Ortep-3 for Windows (Farrugia, 1997)'
_computing_structure_refinement 'SHELXL-97 (Sheldrick, 2008)'
_computing_structure_solution 'SIR-92 (Giacovazzo, 1994)'
_diffrn_ambient_temperature 100(2)
_diffrn_measured_fraction_theta_full 'ACTA 50'
_diffrn_measured_fraction_theta_max 0.978
_diffrn_measurement_device_type 'Bruker APEX-II CCD'
_diffrn_measurement_method 'phi and omega scans'
_diffrn_radiation_monochromator graphite
_diffrn_radiation_source 'fine-focus sealed tube'
_diffrn_radiation_type MoK\a
_diffrn_radiation_wavelength 0.71073
_diffrn_reflns_av_R_equivalents 0.0275
_diffrn_reflns_av_sigmaI/netI 0.0366
_diffrn_reflns_limit_h_max 12
_diffrn_reflns_limit_h_min -12
_diffrn_reflns_limit_k_max 30
_diffrn_reflns_limit_k_min -30
_diffrn_reflns_limit_l_max 15
_diffrn_reflns_limit_l_min -15
_diffrn_reflns_number 28712
_diffrn_reflns_theta_full 'ACTA 50'
_diffrn_reflns_theta_max 27.45
_diffrn_reflns_theta_min 1.97
_diffrn_standards_number 0
_exptl_absorpt_coefficient_mu 0.654
_exptl_absorpt_correction_T_max 0.9026
_exptl_absorpt_correction_T_min 0.7940
_exptl_absorpt_correction_type multi-scan
_exptl_absorpt_process_details 'sadabs 2008/2'
_exptl_crystal_colour purple
_exptl_crystal_density_diffrn 1.236
_exptl_crystal_description block
_exptl_crystal_F_000 1088
_exptl_crystal_size_max 0.37
_exptl_crystal_size_mid 0.30
_exptl_crystal_size_min 0.16
_refine_diff_density_max 1.611
_refine_diff_density_min -1.144
_refine_diff_density_rms 0.100
_refine_ls_abs_structure_details 'Flack H D (1983), Acta Cryst. A39, 876-881, 5599 Friedel Pairs'
_refine_ls_abs_structure_Flack 0.08(2)
_refine_ls_extinction_method none
_refine_ls_goodness_of_fit_ref 1.105
_refine_ls_hydrogen_treatment constr
_refine_ls_matrix_type full
_refine_ls_number_parameters 558
_refine_ls_number_reflns 11814
_refine_ls_number_restraints 7
_refine_ls_restrained_S_all 1.108
_refine_ls_R_factor_all 0.0731
_refine_ls_R_factor_gt 0.0678
_refine_ls_shift/su_max 0.001
_refine_ls_shift/su_mean 0.000
_refine_ls_structure_factor_coef Fsqd
_refine_ls_weighting_details 'calc w=1/[\s^2^(Fo^2^)+(0.0799P)^2^+5.9666P] where P=(Fo^2^+2Fc^2^)/3'
_refine_ls_weighting_scheme calc
_refine_ls_wR_factor_gt 0.1735
_refine_ls_wR_factor_ref 0.1792
_reflns_number_gt 10967
_reflns_number_total 11814
_reflns_threshold_expression >2\s(I)
_cod_data_source_file ja300503k_si_001_3.cif
_cod_data_source_block sm15
_cod_original_cell_volume 2717.7(7)
_cod_database_code 4117684

loop_
_symmetry_equiv_pos_as_xyz
'x, y, z'
'-x, y+1/2, -z'

loop_
_atom_site_label
_atom_site_type_symbol
_atom_site_fract_x
_atom_site_fract_y
_atom_site_fract_z
_atom_site_U_iso_or_equiv
_atom_site_adp_type
_atom_site_occupancy
_atom_site_symmetry_multiplicity
_atom_site_calc_flag
_atom_site_refinement_flags
C1 C 0.4464(5) 0.3185(2) 0.6009(5) 0.0354(11) Uani 1 1 d .
H1A H 0.3717 0.3376 0.6267 0.053 Uiso 1 1 calc R
H1B H 0.5041 0.3467 0.5742 0.053 Uiso 1 1 calc R
H1C H 0.5031 0.2971 0.6656 0.053 Uiso 1 1 calc R
C2 C 0.3856(5) 0.2790(2) 0.5030(4) 0.0260(10) Uani 1 1 d .
C3 C 0.4698(5) 0.2548(2) 0.4310(4) 0.0294(10) Uani 1 1 d .
C4 C 0.6109(6) 0.2603(3) 0.4435(6) 0.0422(14) Uani 1 1 d .
H4 H 0.6659 0.2825 0.5039 0.051 Uiso 1 1 calc R
C5 C 0.6693(6) 0.2317(3) 0.3632(7) 0.0501(17) Uani 1 1 d .
H5 H 0.7660 0.2345 0.3695 0.060 Uiso 1 1 calc R
C6 C 0.5893(7) 0.1995(3) 0.2752(6) 0.0493(18) Uani 1 1 d .
H6 H 0.6301 0.1796 0.2223 0.059 Uiso 1 1 calc R
C7 C 0.4476(6) 0.1970(2) 0.2660(5) 0.0368(13) Uani 1 1 d .
C8 C 0.3414(6) 0.1669(2) 0.1833(5) 0.0378(13) Uani 1 1 d .
C9 C 0.3782(9) 0.1364(3) 0.0833(5) 0.057(2) Uani 1 1 d .
H9A H 0.3413 0.0979 0.0786 0.085 Uiso 1 1 calc R
H9B H 0.4790 0.1350 0.0953 0.085 Uiso 1 1 calc R
H9C H 0.3381 0.1564 0.0108 0.085 Uiso 1 1 calc R
C10 C 0.1582(5) 0.28273(19) 0.5357(4) 0.0231(9) Uani 1 1 d .
C11 C 0.1592(5) 0.2631(2) 0.6469(4) 0.0248(9) Uani 1 1 d .
C12 C 0.0523(6) 0.2809(2) 0.6980(4) 0.0347(12) Uani 1 1 d .
H12 H 0.0492 0.2680 0.7731 0.042 Uiso 1 1 calc R
C13 C -0.0480(6) 0.3175(3) 0.6379(5) 0.0390(13) Uani 1 1 d .
H13 H -0.1211 0.3287 0.6719 0.047 Uiso 1 1 calc R
C14 C -0.0445(6) 0.3376(2) 0.5315(5) 0.0353(12) Uani 1 1 d .
H14 H -0.1128 0.3639 0.4941 0.042 Uiso 1 1 calc R
C15 C 0.0578(5) 0.3204(2) 0.4757(4) 0.0261(9) Uani 1 1 d .
C16 C 0.2691(5) 0.2232(2) 0.7141(4) 0.0301(11) Uani 1 1 d .
H16 H 0.3419 0.2190 0.6694 0.036 Uiso 1 1 calc R
C17 C 0.3379(6) 0.2468(3) 0.8334(5) 0.0419(13) Uani 1 1 d .
H17A H 0.3714 0.2851 0.8250 0.063 Uiso 1 1 calc R
H17B H 0.4159 0.2227 0.8703 0.063 Uiso 1 1 calc R
H17C H 0.2706 0.2479 0.8818 0.063 Uiso 1 1 calc R
C18 C 0.2092(6) 0.1641(2) 0.7269(5) 0.0366(12) Uani 1 1 d .
H18A H 0.1439 0.1665 0.7768 0.055 Uiso 1 1 calc R
H18B H 0.2846 0.1383 0.7617 0.055 Uiso 1 1 calc R
H18C H 0.1613 0.1500 0.6502 0.055 Uiso 1 1 calc R
C19 C 0.0629(5) 0.3432(2) 0.3564(4) 0.0291(10) Uani 1 1 d .
H19 H 0.0945 0.3117 0.3129 0.035 Uiso 1 1 calc R
C20 C 0.1697(6) 0.3911(3) 0.3673(5) 0.0394(12) Uani 1 1 d .
H20A H 0.1703 0.4054 0.2899 0.059 Uiso 1 1 calc R
H20B H 0.2618 0.3768 0.4050 0.059 Uiso 1 1 calc R
H20C H 0.1450 0.4218 0.4141 0.059 Uiso 1 1 calc R
C21 C -0.0773(6) 0.3622(3) 0.2858(5) 0.0433(13) Uani 1 1 d .
H21A H -0.1458 0.3326 0.2866 0.065 Uiso 1 1 calc R
H21B H -0.0719 0.3694 0.2056 0.065 Uiso 1 1 calc R
H21C H -0.1048 0.3968 0.3194 0.065 Uiso 1 1 calc R
C22 C 0.1009(7) 0.1442(2) 0.1148(5) 0.0433(13) Uani 1 1 d .
H22 H 0.1341 0.1405 0.0419 0.052 Uiso 1 1 calc R
C23 C -0.0288(8) 0.1808(4) 0.0851(8) 0.0723(6) Uani 1 1 d .
H23 H -0.0663 0.1821 0.1561 0.087 Uiso 1 1 calc R
C24 C 0.0013(8) 0.2410(4) 0.0570(8) 0.0723(6) Uani 1 1 d .
H24A H 0.0581 0.2588 0.1280 0.087 Uiso 1 1 calc R
H24B H 0.0570 0.2405 -0.0019 0.087 Uiso 1 1 calc R
C25 C -0.1201(7) 0.2756(4) 0.0139(8) 0.0723(6) Uani 1 1 d .
H25A H -0.0906 0.3114 -0.0160 0.087 Uiso 1 1 calc R
H25B H -0.1612 0.2852 0.0798 0.087 Uiso 1 1 calc R
C26 C -0.2302(8) 0.2491(4) -0.0803(8) 0.0723(6) Uani 1 1 d .
H26A H -0.3132 0.2735 -0.0966 0.087 Uiso 1 1 calc R
H26B H -0.1963 0.2466 -0.1521 0.087 Uiso 1 1 calc R
C27 C -0.2690(8) 0.1921(4) -0.0484(8) 0.0723(6) Uani 1 1 d .
H27A H -0.3336 0.1747 -0.1160 0.087 Uiso 1 1 calc R
H27B H -0.3171 0.1951 0.0155 0.087 Uiso 1 1 calc R
C28 C -0.1389(8) 0.1541(4) -0.0094(8) 0.0723(6) Uani 1 1 d .
H28A H -0.1667 0.1177 0.0188 0.087 Uiso 1 1 calc R
H28B H -0.1000 0.1463 -0.0772 0.087 Uiso 1 1 calc R
C29 C 0.0761(13) 0.0845(3) 0.1530(7) 0.085(2) Uani 1 1 d .
H29A H 0.1640 0.0640 0.1724 0.127 Uiso 1 1 calc R
H29B H 0.0114 0.0651 0.0898 0.127 Uiso 1 1 calc R
H29C H 0.0371 0.0862 0.2214 0.127 Uiso 1 1 calc R
C30 C 0.0428(5) 0.1803(3) 0.3816(4) 0.0337(12) Uani 1 1 d .
H30A H 0.0232 0.1428 0.3467 0.051 Uiso 1 1 calc R
H30B H -0.0355 0.2054 0.3509 0.051 Uiso 1 1 calc R
H30C H 0.0571 0.1773 0.4661 0.051 Uiso 1 1 calc R
N1 N 0.2555(4) 0.26120(17) 0.4731(3) 0.0229(8) Uani 1 1 d .
N2 N 0.3900(4) 0.22457(17) 0.3436(4) 0.0278(9) Uani 1 1 d .
N3 N 0.2156(5) 0.17059(19) 0.2027(4) 0.0332(10) Uani 1 1 d .
Co1 Co 0.20971(6) 0.21083(2) 0.34411(5) 0.02357(14) Uani 1 1 d .
C1A C 0.0397(7) 0.4082(3) -0.1226(5) 0.0496(16) Uani 1 1 d .
H1A1 H -0.0184 0.4296 -0.1867 0.074 Uiso 1 1 calc R
H1A2 H -0.0163 0.3794 -0.0960 0.074 Uiso 1 1 calc R
H1A3 H 0.1150 0.3900 -0.1493 0.074 Uiso 1 1 calc R
C2A C 0.0988(5) 0.4472(2) -0.0252(5) 0.0303(11) Uani 1 1 d .
C3A C 0.0196(5) 0.4705(3) 0.0490(5) 0.0350(12) Uani 1 1 d .
C4A C -0.1239(6) 0.4670(3) 0.0402(6) 0.0492(18) Uani 1 1 d .
H4A H -0.1817 0.4461 -0.0207 0.059 Uiso 1 1 calc R
C5A C -0.1793(7) 0.4947(4) 0.1217(8) 0.066(2) Uani 1 1 d .
H5A H -0.2758 0.4928 0.1172 0.079 Uiso 1 1 calc R
C6A C -0.0939(8) 0.5248(3) 0.2089(7) 0.061(2) Uani 1 1 d .
H6A H -0.1326 0.5429 0.2654 0.073 Uiso 1 1 calc R
C7A C 0.0499(6) 0.5298(2) 0.2176(5) 0.0426(15) Uani 1 1 d .
C8A C 0.1586(8) 0.5582(3) 0.2977(6) 0.0507(18) Uani 1 1 d .
C9A C 0.1300(10) 0.5896(3) 0.3998(6) 0.065(2) Uani 1 1 d .
H9A1 H 0.2117 0.5879 0.4649 0.098 Uiso 1 1 calc R
H9A2 H 0.0511 0.5724 0.4227 0.098 Uiso 1 1 calc R
H9A3 H 0.1088 0.6291 0.3781 0.098 Uiso 1 1 calc R
C10A C 0.3281(5) 0.4418(2) -0.0566(4) 0.0242(9) Uani 1 1 d .
C11A C 0.4282(5) 0.4044(2) 0.0034(4) 0.0246(9) Uani 1 1 d .
C12A C 0.5329(6) 0.3877(3) -0.0511(5) 0.0359(12) Uani 1 1 d .
H12A H 0.6022 0.3621 -0.0128 0.043 Uiso 1 1 calc R
C13A C 0.5364(7) 0.4078(3) -0.1579(6) 0.0445(15) Uani 1 1 d .
H13A H 0.6087 0.3965 -0.1927 0.053 Uiso 1 1 calc R
C14A C 0.4363(6) 0.4442(3) -0.2157(5) 0.0397(13) Uani 1 1 d .
H14A H 0.4403 0.4571 -0.2907 0.048 Uiso 1 1 calc R
C15A C 0.3295(6) 0.4628(2) -0.1684(4) 0.0326(11) Uani 1 1 d .
C16A C 0.4211(5) 0.3818(2) 0.1214(4) 0.0282(10) Uani 1 1 d .
H16A H 0.3891 0.4135 0.1642 0.034 Uiso 1 1 calc R
C17A C 0.3140(6) 0.3350(2) 0.1091(5) 0.0366(12) Uani 1 1 d .
H17D H 0.2257 0.3482 0.0607 0.055 Uiso 1 1 calc R
H17E H 0.3018 0.3247 0.1861 0.055 Uiso 1 1 calc R
H17F H 0.3455 0.3020 0.0728 0.055 Uiso 1 1 calc R
C18A C 0.5576(7) 0.3621(3) 0.1944(6) 0.0545(18) Uani 1 1 d .
H18D H 0.5860 0.3277 0.1608 0.082 Uiso 1 1 calc R
H18E H 0.5484 0.3543 0.2734 0.082 Uiso 1 1 calc R
H18F H 0.6274 0.3916 0.1968 0.082 Uiso 1 1 calc R
C19A C 0.2222(6) 0.5033(3) -0.2338(5) 0.0423(15) Uani 1 1 d .
H19A H 0.1481 0.5067 -0.1902 0.051 Uiso 1 1 calc R
C20A C 0.1550(8) 0.4817(3) -0.3561(5) 0.060(2) Uani 1 1 d .
H20D H 0.2191 0.4870 -0.4065 0.090 Uiso 1 1 calc R
H20E H 0.0698 0.5029 -0.3876 0.090 Uiso 1 1 calc R
H20F H 0.1331 0.4416 -0.3525 0.090 Uiso 1 1 calc R
C21A C 0.2855(7) 0.5617(3) -0.2384(5) 0.0464(15) Uani 1 1 d .
H21D H 0.3194 0.5761 -0.1593 0.070 Uiso 1 1 calc R
H21E H 0.2152 0.5874 -0.2825 0.070 Uiso 1 1 calc R
H21F H 0.3627 0.5590 -0.2763 0.070 Uiso 1 1 calc R
C22A C 0.4078(10) 0.5810(3) 0.3468(7) 0.074(3) Uani 1 1 d .
H22A H 0.4792 0.5792 0.3002 0.089 Uiso 1 1 calc R
C23A C 0.4656(8) 0.5455(3) 0.4527(8) 0.0723(6) Uani 1 1 d D
H23A H 0.3933 0.5460 0.4986 0.087 Uiso 1 1 calc R
C26A C 0.7473(7) 0.4860(3) 0.5074(8) 0.0723(6) Uani 1 1 d D
H26C H 0.7592 0.4670 0.5835 0.087 Uiso 1 1 calc R
H26D H 0.8322 0.4795 0.4796 0.087 Uiso 1 1 calc R
C27A C 0.7305(7) 0.5478(3) 0.5232(8) 0.0723(6) Uani 1 1 d D
H27C H 0.8018 0.5598 0.5923 0.087 Uiso 1 1 calc R
H27D H 0.7504 0.5673 0.4552 0.087 Uiso 1 1 calc R
C25A C 0.6232(7) 0.4596(4) 0.4207(8) 0.0723(6) Uani 1 1 d D
H25C H 0.6326 0.4667 0.3406 0.087 Uiso 1 1 calc R
H25D H 0.6239 0.4183 0.4327 0.087 Uiso 1 1 calc R
C24A C 0.4926(8) 0.4823(4) 0.4332(8) 0.0723(6) Uani 1 1 d D
H24C H 0.4696 0.4617 0.4987 0.087 Uiso 1 1 calc R
H24D H 0.4228 0.4709 0.3626 0.087 Uiso 1 1 calc R
C28A C 0.5994(7) 0.5672(4) 0.5368(8) 0.0723(6) Uani 1 1 d D
H28C H 0.5993 0.6088 0.5314 0.087 Uiso 1 1 calc R
H28D H 0.5933 0.5576 0.6167 0.087 Uiso 1 1 calc R
C29A C 0.3944(13) 0.6432(3) 0.3715(7) 0.085(2) Uani 1 1 d .
H29D H 0.3057 0.6574 0.3254 0.127 Uiso 1 1 calc R
H29E H 0.4702 0.6641 0.3509 0.127 Uiso 1 1 calc R
H29F H 0.3986 0.6485 0.4543 0.127 Uiso 1 1 calc R
C30A C 0.4532(5) 0.5432(2) 0.0993(4) 0.0305(10) Uani 1 1 d .
H30D H 0.4585 0.5314 0.0212 0.046 Uiso 1 1 calc R
H30E H 0.5327 0.5280 0.1565 0.046 Uiso 1 1 calc R
H30F H 0.4542 0.5845 0.1038 0.046 Uiso 1 1 calc R
N1A N 0.2306(4) 0.46413(17) 0.0035(3) 0.0228(8) Uani 1 1 d .
N2A N 0.1019(5) 0.50143(19) 0.1357(4) 0.0352(11) Uani 1 1 d .
N3A N 0.2825(6) 0.5555(2) 0.2714(4) 0.0434(12) Uani 1 1 d .
Co1A Co 0.28159(6) 0.51450(2) 0.13196(6) 0.02943(16) Uani 1 1 d .

loop_
_atom_site_aniso_label
_atom_site_aniso_U_11
_atom_site_aniso_U_22
_atom_site_aniso_U_33
_atom_site_aniso_U_23
_atom_site_aniso_U_13
_atom_site_aniso_U_12
C1 0.025(2) 0.040(3) 0.040(3) 0.006(2) 0.005(2) -0.009(2)
C2 0.021(2) 0.028(2) 0.029(2) 0.0092(18) 0.0065(17) -0.0026(18)
C3 0.024(2) 0.026(2) 0.042(3) 0.0145(19) 0.0150(19) 0.0018(19)
C4 0.025(3) 0.039(3) 0.065(4) 0.025(3) 0.015(2) 0.006(2)
C5 0.030(3) 0.043(3) 0.088(5) 0.030(3) 0.035(3) 0.014(2)
C6 0.051(3) 0.048(4) 0.065(4) 0.029(3) 0.044(3) 0.027(3)
C7 0.046(3) 0.029(3) 0.047(3) 0.017(2) 0.033(2) 0.017(2)
C8 0.053(3) 0.029(3) 0.044(3) 0.009(2) 0.034(3) 0.016(2)
C9 0.085(5) 0.057(4) 0.043(3) 0.010(3) 0.045(4) 0.033(4)
C10 0.022(2) 0.023(2) 0.024(2) -0.0064(16) 0.0061(16) -0.0034(17)
C11 0.023(2) 0.027(2) 0.027(2) -0.0025(17) 0.0110(17) -0.0014(18)
C12 0.039(3) 0.042(3) 0.028(2) -0.007(2) 0.017(2) -0.009(2)
C13 0.035(3) 0.049(3) 0.041(3) -0.012(2) 0.024(2) 0.001(2)
C14 0.028(2) 0.035(3) 0.046(3) -0.006(2) 0.014(2) 0.007(2)
C15 0.023(2) 0.026(2) 0.030(2) -0.0048(17) 0.0084(17) 0.0018(18)
C16 0.032(2) 0.034(3) 0.024(2) 0.0032(17) 0.0077(17) -0.005(2)
C17 0.040(3) 0.053(4) 0.027(3) 0.005(2) -0.002(2) -0.012(3)
C18 0.042(3) 0.033(3) 0.035(3) 0.003(2) 0.011(2) -0.004(2)
C19 0.033(3) 0.028(3) 0.028(2) 0.0035(17) 0.0097(18) 0.0046(19)
C20 0.043(3) 0.037(3) 0.038(3) 0.009(2) 0.009(2) 0.001(2)
C21 0.034(3) 0.046(3) 0.045(3) 0.008(2) -0.001(2) 0.010(2)
C22 0.067(4) 0.038(3) 0.031(3) -0.007(2) 0.025(3) -0.005(3)
C23 0.0486(11) 0.0729(14) 0.0907(17) -0.0225(13) 0.0074(11) -0.0162(10)
C24 0.0486(11) 0.0729(14) 0.0907(17) -0.0225(13) 0.0074(11) -0.0162(10)
C25 0.0486(11) 0.0729(14) 0.0907(17) -0.0225(13) 0.0074(11) -0.0162(10)
C26 0.0486(11) 0.0729(14) 0.0907(17) -0.0225(13) 0.0074(11) -0.0162(10)
C27 0.0486(11) 0.0729(14) 0.0907(17) -0.0225(13) 0.0074(11) -0.0162(10)
C28 0.0486(11) 0.0729(14) 0.0907(17) -0.0225(13) 0.0074(11) -0.0162(10)
C29 0.173(7) 0.038(2) 0.057(3) -0.015(2) 0.052(4) -0.035(3)
C30 0.028(2) 0.053(3) 0.025(2) -0.016(2) 0.0143(18) -0.008(2)
N1 0.0199(18) 0.026(2) 0.0239(18) 0.0033(14) 0.0062(14) 0.0015(15)
N2 0.0248(19) 0.026(2) 0.039(2) 0.0091(15) 0.0195(16) 0.0072(16)
N3 0.051(3) 0.027(2) 0.028(2) 0.0010(16) 0.0227(19) 0.0106(19)
Co1 0.0245(3) 0.0245(3) 0.0261(3) 0.0006(2) 0.0147(2) 0.0034(2)
C1A 0.041(3) 0.059(4) 0.042(3) 0.013(3) -0.003(2) -0.025(3)
C2A 0.021(2) 0.034(3) 0.037(3) 0.014(2) 0.0069(18) -0.0022(19)
C3A 0.018(2) 0.040(3) 0.047(3) 0.022(2) 0.009(2) 0.007(2)
C4A 0.020(3) 0.057(4) 0.076(4) 0.039(3) 0.022(3) 0.010(3)
C5A 0.035(3) 0.072(5) 0.103(6) 0.046(5) 0.039(4) 0.025(3)
C6A 0.067(5) 0.052(5) 0.088(5) 0.038(4) 0.067(4) 0.036(4)
C7A 0.049(3) 0.036(3) 0.056(3) 0.022(2) 0.039(3) 0.018(2)
C8A 0.085(5) 0.032(3) 0.054(4) 0.012(3) 0.054(4) 0.020(3)
C9A 0.101(6) 0.061(4) 0.054(4) 0.022(3) 0.059(4) 0.043(4)
C10A 0.021(2) 0.025(2) 0.027(2) -0.0022(17) 0.0080(16) -0.0064(17)
C11A 0.028(2) 0.024(2) 0.024(2) -0.0050(16) 0.0106(17) -0.0048(18)
C12A 0.030(3) 0.039(3) 0.043(3) -0.013(2) 0.017(2) -0.003(2)
C13A 0.048(3) 0.043(3) 0.054(4) -0.013(3) 0.036(3) -0.004(3)
C14A 0.050(3) 0.046(3) 0.029(2) -0.008(2) 0.021(2) -0.014(3)
C15A 0.036(3) 0.036(3) 0.026(2) -0.0004(19) 0.0060(19) -0.017(2)
C16A 0.029(2) 0.026(2) 0.029(2) 0.0008(17) 0.0057(18) 0.0025(19)
C17A 0.045(3) 0.036(3) 0.033(3) 0.003(2) 0.017(2) -0.008(2)
C18A 0.038(3) 0.070(5) 0.049(3) 0.028(3) -0.001(3) -0.002(3)
C19A 0.036(3) 0.052(4) 0.033(3) 0.014(2) -0.003(2) -0.021(3)
C20A 0.064(4) 0.073(5) 0.029(3) 0.015(3) -0.014(3) -0.034(4)
C21A 0.043(3) 0.045(4) 0.047(3) 0.017(3) 0.004(3) -0.017(3)
C22A 0.119(7) 0.059(4) 0.068(5) -0.043(4) 0.071(5) -0.058(4)
C23A 0.0486(11) 0.0729(14) 0.0907(17) -0.0225(13) 0.0074(11) -0.0162(10)
C26A 0.0486(11) 0.0729(14) 0.0907(17) -0.0225(13) 0.0074(11) -0.0162(10)
C27A 0.0486(11) 0.0729(14) 0.0907(17) -0.0225(13) 0.0074(11) -0.0162(10)
C25A 0.0486(11) 0.0729(14) 0.0907(17) -0.0225(13) 0.0074(11) -0.0162(10)
C24A 0.0486(11) 0.0729(14) 0.0907(17) -0.0225(13) 0.0074(11) -0.0162(10)
C28A 0.0486(11) 0.0729(14) 0.0907(17) -0.0225(13) 0.0074(11) -0.0162(10)
C29A 0.173(7) 0.038(2) 0.057(3) -0.015(2) 0.052(4) -0.035(3)
C30A 0.031(2) 0.032(3) 0.034(3) -0.0081(19) 0.019(2) -0.011(2)
N1A 0.0184(17) 0.0237(19) 0.0275(18) 0.0046(14) 0.0080(14) -0.0010(14)
N2A 0.034(2) 0.034(3) 0.047(2) 0.0132(18) 0.0282(19) 0.0118(19)
N3A 0.064(3) 0.026(2) 0.056(3) -0.008(2) 0.046(3) -0.010(2)
Co1A 0.0296(3) 0.0248(3) 0.0424(4) -0.0019(3) 0.0253(3) -0.0021(3)

loop_
_atom_type_symbol
_atom_type_description
_atom_type_scat_dispersion_real
_atom_type_scat_dispersion_imag
_atom_type_scat_source
C C 0.0033 0.0016 'International Tables Vol C Tables 4.2.6.8 and 6.1.1.4'
H H 0.0000 0.0000 'International Tables Vol C Tables 4.2.6.8 and 6.1.1.4'
N N 0.0061 0.0033 'International Tables Vol C Tables 4.2.6.8 and 6.1.1.4'
Co Co 0.3494 0.9721 'International Tables Vol C Tables 4.2.6.8 and 6.1.1.4'

loop_
_geom_angle_atom_site_label_1
_geom_angle_atom_site_label_2
_geom_angle_atom_site_label_3
_geom_angle
C2 C1 H1A 109.5
C2 C1 H1B 109.5
H1A C1 H1B 109.5
C2 C1 H1C 109.5
H1A C1 H1C 109.5
H1B C1 H1C 109.5
N1 C2 C3 112.3(4)
N1 C2 C1 126.3(4)
C3 C2 C1 121.3(4)
N2 C3 C4 122.0(5)
N2 C3 C2 110.2(4)
C4 C3 C2 127.9(6)
C3 C4 C5 117.1(6)
C3 C4 H4 121.4
C5 C4 H4 121.4
C6 C5 C4 121.4(5)
C6 C5 H5 119.3
C4 C5 H5 119.3
C5 C6 C7 118.3(5)
C5 C6 H6 120.8
C7 C6 H6 120.8
N2 C7 C6 120.6(6)
N2 C7 C8 109.7(5)
C6 C7 C8 129.7(5)
N3 C8 C7 114.6(5)
N3 C8 C9 125.7(6)
C7 C8 C9 119.7(5)
C8 C9 H9A 109.5
C8 C9 H9B 109.5
H9A C9 H9B 109.5
C8 C9 H9C 109.5
H9A C9 H9C 109.5
H9B C9 H9C 109.5
C11 C10 C15 122.4(4)
C11 C10 N1 120.8(4)
C15 C10 N1 116.7(4)
C10 C11 C12 118.0(4)
C10 C11 C16 123.0(4)
C12 C11 C16 119.0(4)
C13 C12 C11 119.5(5)
C13 C12 H12 120.2
C11 C12 H12 120.2
C14 C13 C12 121.6(5)
C14 C13 H13 119.2
C12 C13 H13 119.2
C13 C14 C15 121.3(5)
C13 C14 H14 119.4
C15 C14 H14 119.4
C14 C15 C10 117.2(4)
C14 C15 C19 121.5(4)
C10 C15 C19 121.2(4)
C11 C16 C17 111.6(4)
C11 C16 C18 111.6(4)
C17 C16 C18 109.9(4)
C11 C16 H16 107.9
C17 C16 H16 107.9
C18 C16 H16 107.9
C16 C17 H17A 109.5
C16 C17 H17B 109.5
H17A C17 H17B 109.5
C16 C17 H17C 109.5
H17A C17 H17C 109.5
H17B C17 H17C 109.5
C16 C18 H18A 109.5
C16 C18 H18B 109.5
H18A C18 H18B 109.5
C16 C18 H18C 109.5
H18A C18 H18C 109.5
H18B C18 H18C 109.5
C21 C19 C15 112.9(4)
C21 C19 C20 110.7(5)
C15 C19 C20 110.9(4)
C21 C19 H19 107.3
C15 C19 H19 107.3
C20 C19 H19 107.3
C19 C20 H20A 109.5
C19 C20 H20B 109.5
H20A C20 H20B 109.5
C19 C20 H20C 109.5
H20A C20 H20C 109.5
H20B C20 H20C 109.5
C19 C21 H21A 109.5
C19 C21 H21B 109.5
H21A C21 H21B 109.5
C19 C21 H21C 109.5
H21A C21 H21C 109.5
H21B C21 H21C 109.5
N3 C22 C29 109.4(6)
N3 C22 C23 112.9(5)
C29 C22 C23 114.1(7)
N3 C22 H22 106.6
C29 C22 H22 106.6
C23 C22 H22 106.6
C28 C23 C22 111.1(7)
C28 C23 C24 112.3(8)
C22 C23 C24 112.7(6)
C28 C23 H23 106.8
C22 C23 H23 106.8
C24 C23 H23 106.8
C25 C24 C23 114.8(7)
C25 C24 H24A 108.6
C23 C24 H24A 108.6
C25 C24 H24B 108.6
C23 C24 H24B 108.6
H24A C24 H24B 107.5
C24 C25 C26 115.1(7)
C24 C25 H25A 108.5
C26 C25 H25A 108.5
C24 C25 H25B 108.5
C26 C25 H25B 108.5
H25A C25 H25B 107.5
C27 C26 C25 112.4(8)
C27 C26 H26A 109.1
C25 C26 H26A 109.1
C27 C26 H26B 109.1
C25 C26 H26B 109.1
H26A C26 H26B 107.9
C26 C27 C28 110.8(7)
C26 C27 H27A 109.5
C28 C27 H27A 109.5
C26 C27 H27B 109.5
C28 C27 H27B 109.5
H27A C27 H27B 108.1
C23 C28 C27 112.7(7)
C23 C28 H28A 109.1
C27 C28 H28A 109.1
C23 C28 H28B 109.1
C27 C28 H28B 109.1
H28A C28 H28B 107.8
C22 C29 H29A 109.5
C22 C29 H29B 109.5
H29A C29 H29B 109.5
C22 C29 H29C 109.5
H29A C29 H29C 109.5
H29B C29 H29C 109.5
Co1 C30 H30A 109.5
Co1 C30 H30B 109.5
H30A C30 H30B 109.5
Co1 C30 H30C 109.5
H30A C30 H30C 109.5
H30B C30 H30C 109.5
C2 N1 C10 118.7(4)
C2 N1 Co1 116.4(3)
C10 N1 Co1 124.8(3)
C3 N2 C7 120.5(5)
C3 N2 Co1 119.4(3)
C7 N2 Co1 119.3(4)
C8 N3 C22 116.6(4)
C8 N3 Co1 113.9(4)
C22 N3 Co1 129.5(3)
N2 Co1 N1 80.98(18)
N2 Co1 N3 81.6(2)
N1 Co1 N3 161.59(18)
N2 Co1 C30 162.7(2)
N1 Co1 C30 95.91(18)
N3 Co1 C30 102.5(2)
C2A C1A H1A1 109.5
C2A C1A H1A2 109.5
H1A1 C1A H1A2 109.5
C2A C1A H1A3 109.5
H1A1 C1A H1A3 109.5
H1A2 C1A H1A3 109.5
N1A C2A C3A 112.3(5)
N1A C2A C1A 124.6(5)
C3A C2A C1A 123.1(5)
N2A C3A C4A 120.2(6)
N2A C3A C2A 110.6(4)
C4A C3A C2A 129.2(6)
C5A C4A C3A 119.0(7)
C5A C4A H4A 120.5
C3A C4A H4A 120.5
C6A C5A C4A 119.5(6)
C6A C5A H5A 120.2
C4A C5A H5A 120.2
C5A C6A C7A 122.2(6)
C5A C6A H6A 118.9
C7A C6A H6A 118.9
N2A C7A C6A 116.8(7)
N2A C7A C8A 110.3(5)
C6A C7A C8A 132.9(6)
N3A C8A C7A 114.6(5)
N3A C8A C9A 124.7(7)
C7A C8A C9A 120.7(6)
C8A C9A H9A1 109.5
C8A C9A H9A2 109.5
H9A1 C9A H9A2 109.5
C8A C9A H9A3 109.5
H9A1 C9A H9A3 109.5
H9A2 C9A H9A3 109.5
C11A C10A C15A 122.3(4)
C11A C10A N1A 117.8(4)
C15A C10A N1A 119.5(4)
C10A C11A C12A 117.5(4)
C10A C11A C16A 120.7(4)
C12A C11A C16A 121.8(5)
C13A C12A C11A 120.9(6)
C13A C12A H12A 119.5
C11A C12A H12A 119.5
C12A C13A C14A 120.6(5)
C12A C13A H13A 119.7
C14A C13A H13A 119.7
C13A C14A C15A 122.2(5)
C13A C14A H14A 118.9
C15A C14A H14A 118.9
C14A C15A C10A 116.4(5)
C14A C15A C19A 120.8(5)
C10A C15A C19A 122.8(5)
C18A C16A C11A 114.1(5)
C18A C16A C17A 110.2(5)
C11A C16A C17A 110.8(4)
C18A C16A H16A 107.1
C11A C16A H16A 107.1
C17A C16A H16A 107.1
C16A C17A H17D 109.5
C16A C17A H17E 109.5
H17D C17A H17E 109.5
C16A C17A H17F 109.5
H17D C17A H17F 109.5
H17E C17A H17F 109.5
C16A C18A H18D 109.5
C16A C18A H18E 109.5
H18D C18A H18E 109.5
C16A C18A H18F 109.5
H18D C18A H18F 109.5
H18E C18A H18F 109.5
C15A C19A C21A 110.3(4)
C15A C19A C20A 111.8(6)
C21A C19A C20A 111.0(5)
C15A C19A H19A 107.8
C21A C19A H19A 107.8
C20A C19A H19A 107.8
C19A C20A H20D 109.5
C19A C20A H20E 109.5
H20D C20A H20E 109.5
C19A C20A H20F 109.5
H20D C20A H20F 109.5
H20E C20A H20F 109.5
C19A C21A H21D 109.5
C19A C21A H21E 109.5
H21D C21A H21E 109.5
C19A C21A H21F 109.5
H21D C21A H21F 109.5
H21E C21A H21F 109.5
N3A C22A C23A 112.1(5)
N3A C22A C29A 114.4(9)
C23A C22A C29A 114.5(6)
N3A C22A H22A 104.8
C23A C22A H22A 104.8
C29A C22A H22A 104.8
C22A C23A C24A 117.4(7)
C22A C23A C28A 116.8(7)
C24A C23A C28A 105.2(7)
C22A C23A H23A 105.4
C24A C23A H23A 105.4
C28A C23A H23A 105.4
C27A C26A C25A 112.7(7)
C27A C26A H26C 109.0
C25A C26A H26C 109.0
C27A C26A H26D 109.0
C25A C26A H26D 109.0
H26C C26A H26D 107.8
C28A C27A C26A 117.6(7)
C28A C27A H27C 107.9
C26A C27A H27C 107.9
C28A C27A H27D 107.9
C26A C27A H27D 107.9
H27C C27A H27D 107.2
C24A C25A C26A 112.3(7)
C24A C25A H25C 109.2
C26A C25A H25C 109.2
C24A C25A H25D 109.2
C26A C25A H25D 109.2
H25C C25A H25D 107.9
C25A C24A C23A 124.5(7)
C25A C24A H24C 106.2
C23A C24A H24C 106.2
C25A C24A H24D 106.2
C23A C24A H24D 106.2
H24C C24A H24D 106.4
C27A C28A C23A 119.3(7)
C27A C28A H28C 107.5
C23A C28A H28C 107.5
C27A C28A H28D 107.5
C23A C28A H28D 107.5
H28C C28A H28D 107.0
C22A C29A H29D 109.5
C22A C29A H29E 109.5
H29D C29A H29E 109.5
C22A C29A H29F 109.5
H29D C29A H29F 109.5
H29E C29A H29F 109.5
Co1A C30A H30D 109.5
Co1A C30A H30E 109.5
H30D C30A H30E 109.5
Co1A C30A H30F 109.5
H30D C30A H30F 109.5
H30E C30A H30F 109.5
C2A N1A C10A 120.1(4)
C2A N1A Co1A 116.8(4)
C10A N1A Co1A 123.0(3)
C3A N2A C7A 122.2(5)
C3A N2A Co1A 119.2(3)
C7A N2A Co1A 117.9(4)
C8A N3A C22A 122.0(5)
C8A N3A Co1A 114.0(5)
C22A N3A Co1A 124.0(4)
N2A Co1A N1A 80.60(19)
N2A Co1A N3A 82.5(2)
N1A Co1A N3A 162.32(18)
N2A Co1A C30A 165.4(2)
N1A Co1A C30A 97.94(18)
N3A Co1A C30A 99.7(2)

loop_
_geom_bond_atom_site_label_1
_geom_bond_atom_site_label_2
_geom_bond_distance
C1 C2 1.502(7)
C1 H1A 0.9800
C1 H1B 0.9800
C1 H1C 0.9800
C2 N1 1.328(6)
C2 C3 1.450(7)
C3 N2 1.351(7)
C3 C4 1.383(7)
C4 C5 1.403(10)
C4 H4 0.9500
C5 C6 1.382(11)
C5 H5 0.9500
C6 C7 1.390(8)
C6 H6 0.9500
C7 N2 1.362(6)
C7 C8 1.448(9)
C8 N3 1.329(7)
C8 C9 1.507(7)
C9 H9A 0.9800
C9 H9B 0.9800
C9 H9C 0.9800
C10 C11 1.397(6)
C10 C15 1.401(7)
C10 N1 1.446(6)
C11 C12 1.409(7)
C11 C16 1.519(7)
C12 C13 1.384(9)
C12 H12 0.9500
C13 C14 1.357(8)
C13 H13 0.9500
C14 C15 1.400(6)
C14 H14 0.9500
C15 C19 1.526(6)
C16 C17 1.525(7)
C16 C18 1.544(7)
C16 H16 1.0000
C17 H17A 0.9800
C17 H17B 0.9800
C17 H17C 0.9800
C18 H18A 0.9800
C18 H18B 0.9800
C18 H18C 0.9800
C19 C21 1.515(7)
C19 C20 1.541(8)
C19 H19 1.0000
C20 H20A 0.9800
C20 H20B 0.9800
C20 H20C 0.9800
C21 H21A 0.9800
C21 H21B 0.9800
C21 H21C 0.9800
C22 N3 1.489(8)
C22 C29 1.522(9)
C22 C23 1.525(10)
C22 H22 1.0000
C23 C28 1.507(10)
C23 C24 1.512(12)
C23 H23 1.0000
C24 C25 1.449(12)
C24 H24A 0.9900
C24 H24B 0.9900
C25 C26 1.504(10)
C25 H25A 0.9900
C25 H25B 0.9900
C26 C27 1.478(12)
C26 H26A 0.9900
C26 H26B 0.9900
C27 C28 1.556(12)
C27 H27A 0.9900
C27 H27B 0.9900
C28 H28A 0.9900
C28 H28B 0.9900
C29 H29A 0.9800
C29 H29B 0.9800
C29 H29C 0.9800
C30 Co1 1.959(5)
C30 H30A 0.9800
C30 H30B 0.9800
C30 H30C 0.9800
N1 Co1 1.908(4)
N2 Co1 1.826(4)
N3 Co1 1.942(4)
C1A C2A 1.486(8)
C1A H1A1 0.9800
C1A H1A2 0.9800
C1A H1A3 0.9800
C2A N1A 1.336(6)
C2A C3A 1.425(8)
C3A N2A 1.366(8)
C3A C4A 1.410(7)
C4A C5A 1.387(12)
C4A H4A 0.9500
C5A C6A 1.372(13)
C5A H5A 0.9500
C6A C7A 1.416(9)
C6A H6A 0.9500
C7A N2A 1.379(7)
C7A C8A 1.427(10)
C8A N3A 1.344(8)
C8A C9A 1.505(8)
C9A H9A1 0.9800
C9A H9A2 0.9800
C9A H9A3 0.9800
C10A C11A 1.395(7)
C10A C15A 1.419(6)
C10A N1A 1.435(6)
C11A C12A 1.408(6)
C11A C16A 1.515(6)
C12A C13A 1.360(9)
C12A H12A 0.9500
C13A C14A 1.372(9)
C13A H13A 0.9500
C14A C15A 1.387(8)
C14A H14A 0.9500
C15A C19A 1.506(8)
C16A C18A 1.501(7)
C16A C17A 1.522(7)
C16A H16A 1.0000
C17A H17D 0.9800
C17A H17E 0.9800
C17A H17F 0.9800
C18A H18D 0.9800
C18A H18E 0.9800
C18A H18F 0.9800
C19A C21A 1.527(8)
C19A C20A 1.533(8)
C19A H19A 1.0000
C20A H20D 0.9800
C20A H20E 0.9800
C20A H20F 0.9800
C21A H21D 0.9800
C21A H21E 0.9800
C21A H21F 0.9800
C22A N3A 1.479(10)
C22A C23A 1.507(13)
C22A C29A 1.516(10)
C22A H22A 1.0000
C23A C24A 1.550(10)
C23A C28A 1.549(9)
C23A H23A 1.0000
C26A C27A 1.490(10)
C26A C25A 1.540(9)
C26A H26C 0.9900
C26A H26D 0.9900
C27A C28A 1.428(9)
C27A H27C 0.9900
C27A H27D 0.9900
C25A C24A 1.446(10)
C25A H25C 0.9900
C25A H25D 0.9900
C24A H24C 0.9900
C24A H24D 0.9900
C28A H28C 0.9900
C28A H28D 0.9900
C29A H29D 0.9800
C29A H29E 0.9800
C29A H29F 0.9800
C30A Co1A 1.961(5)
C30A H30D 0.9800
C30A H30E 0.9800
C30A H30F 0.9800
N1A Co1A 1.907(4)
N2A Co1A 1.826(4)
N3A Co1A 1.916(5)

loop_
_geom_torsion_atom_site_label_1
_geom_torsion_atom_site_label_2
_geom_torsion_atom_site_label_3
_geom_torsion_atom_site_label_4
_geom_torsion
N1 C2 C3 N2 6.4(5)
C1 C2 C3 N2 -175.0(4)
N1 C2 C3 C4 -174.3(5)
C1 C2 C3 C4 4.4(8)
N2 C3 C4 C5 -1.8(7)
C2 C3 C4 C5 178.9(5)
C3 C4 C5 C6 0.2(8)
C4 C5 C6 C7 1.4(8)
C5 C6 C7 N2 -1.5(8)
C5 C6 C7 C8 -179.9(5)
N2 C7 C8 N3 -2.4(6)
C6 C7 C8 N3 176.1(5)
N2 C7 C8 C9 175.7(5)
C6 C7 C8 C9 -5.8(9)
C15 C10 C11 C12 1.9(7)
N1 C10 C11 C12 -173.0(4)
C15 C10 C11 C16 -178.6(4)
N1 C10 C11 C16 6.5(7)
C10 C11 C12 C13 -0.8(7)
C16 C11 C12 C13 179.7(5)
C11 C12 C13 C14 -1.5(9)
C12 C13 C14 C15 2.7(9)
C13 C14 C15 C10 -1.6(8)
C13 C14 C15 C19 -179.6(5)
C11 C10 C15 C14 -0.7(7)
N1 C10 C15 C14 174.4(4)
C11 C10 C15 C19 177.3(4)
N1 C10 C15 C19 -7.6(6)
C10 C11 C16 C17 125.7(5)
C12 C11 C16 C17 -54.8(6)
C10 C11 C16 C18 -110.9(5)
C12 C11 C16 C18 68.6(6)
C14 C15 C19 C21 -25.9(7)
C10 C15 C19 C21 156.1(5)
C14 C15 C19 C20 99.0(6)
C10 C15 C19 C20 -79.0(6)
N3 C22 C23 C28 176.5(6)
C29 C22 C23 C28 -57.7(9)
N3 C22 C23 C24 49.5(9)
C29 C22 C23 C24 175.3(7)
C28 C23 C24 C25 46.1(11)
C22 C23 C24 C25 172.5(7)
C23 C24 C25 C26 -47.4(12)
C24 C25 C26 C27 51.5(11)
C25 C26 C27 C28 -52.8(10)
C22 C23 C28 C27 -175.9(7)
C24 C23 C28 C27 -48.7(10)
C26 C27 C28 C23 53.1(11)
C3 C2 N1 C10 -178.7(4)
C1 C2 N1 C10 2.8(7)
C3 C2 N1 Co1 -1.4(5)
C1 C2 N1 Co1 -179.9(4)
C11 C10 N1 C2 -76.3(6)
C15 C10 N1 C2 108.6(5)
C11 C10 N1 Co1 106.7(4)
C15 C10 N1 Co1 -68.5(5)
C4 C3 N2 C7 1.8(7)
C2 C3 N2 C7 -178.8(4)
C4 C3 N2 Co1 171.4(4)
C2 C3 N2 Co1 -9.2(5)
C6 C7 N2 C3 0.0(7)
C8 C7 N2 C3 178.6(4)
C6 C7 N2 Co1 -169.7(4)
C8 C7 N2 Co1 9.0(5)
C7 C8 N3 C22 175.2(4)
C9 C8 N3 C22 -2.7(8)
C7 C8 N3 Co1 -4.5(6)
C9 C8 N3 Co1 177.6(5)
C29 C22 N3 C8 94.5(6)
C23 C22 N3 C8 -137.2(6)
C29 C22 N3 Co1 -85.8(6)
C23 C22 N3 Co1 42.4(7)
C3 N2 Co1 N1 6.9(3)
C7 N2 Co1 N1 176.6(4)
C3 N2 Co1 N3 -179.0(4)
C7 N2 Co1 N3 -9.2(4)
C3 N2 Co1 C30 -74.0(8)
C7 N2 Co1 C30 95.8(8)
C2 N1 Co1 N2 -2.7(3)
C10 N1 Co1 N2 174.4(4)
C2 N1 Co1 N3 -21.3(7)
C10 N1 Co1 N3 155.8(5)
C2 N1 Co1 C30 160.1(4)
C10 N1 Co1 C30 -22.8(4)
C8 N3 Co1 N2 7.3(4)
C22 N3 Co1 N2 -172.3(5)
C8 N3 Co1 N1 25.9(8)
C22 N3 Co1 N1 -153.8(5)
C8 N3 Co1 C30 -155.6(4)
C22 N3 Co1 C30 24.8(5)
N1A C2A C3A N2A -4.0(6)
C1A C2A C3A N2A 175.6(5)
N1A C2A C3A C4A 173.4(5)
C1A C2A C3A C4A -7.0(9)
N2A C3A C4A C5A -1.0(8)
C2A C3A C4A C5A -178.2(5)
C3A C4A C5A C6A 0.0(9)
C4A C5A C6A C7A 1.4(10)
C5A C6A C7A N2A -1.8(9)
C5A C6A C7A C8A 179.7(6)
N2A C7A C8A N3A 5.4(7)
C6A C7A C8A N3A -176.0(6)
N2A C7A C8A C9A -176.6(5)
C6A C7A C8A C9A 2.0(10)
C15A C10A C11A C12A 0.0(7)
N1A C10A C11A C12A -172.9(4)
C15A C10A C11A C16A -178.5(4)
N1A C10A C11A C16A 8.5(6)
C10A C11A C12A C13A 0.5(8)
C16A C11A C12A C13A 179.0(5)
C11A C12A C13A C14A -1.0(9)
C12A C13A C14A C15A 1.0(9)
C13A C14A C15A C10A -0.5(8)
C13A C14A C15A C19A 179.4(5)
C11A C10A C15A C14A 0.0(7)
N1A C10A C15A C14A 172.8(4)
C11A C10A C15A C19A -179.9(4)
N1A C10A C15A C19A -7.1(7)
C10A C11A C16A C18A -156.8(5)
C12A C11A C16A C18A 24.7(7)
C10A C11A C16A C17A 78.1(6)
C12A C11A C16A C17A -100.4(5)
C14A C15A C19A C21A -70.7(7)
C10A C15A C19A C21A 109.2(6)
C14A C15A C19A C20A 53.4(7)
C10A C15A C19A C20A -126.7(6)
N3A C22A C23A C24A 52.0(9)
C29A C22A C23A C24A -175.5(8)
N3A C22A C23A C28A 178.4(6)
C29A C22A C23A C28A -49.1(11)
C25A C26A C27A C28A 44.6(12)
C27A C26A C25A C24A -40.0(12)
C26A C25A C24A C23A 42.0(13)
C22A C23A C24A C25A 92.7(10)
C28A C23A C24A C25A -39.2(13)
C26A C27A C28A C23A -47.0(13)
C22A C23A C28A C27A -93.1(10)
C24A C23A C28A C27A 39.2(12)
C3A C2A N1A C10A 175.6(4)
C1A C2A N1A C10A -4.0(7)
C3A C2A N1A Co1A -0.6(5)
C1A C2A N1A Co1A 179.8(4)
C11A C10A N1A C2A -108.6(5)
C15A C10A N1A C2A 78.3(6)
C11A C10A N1A Co1A 67.3(5)
C15A C10A N1A Co1A -105.8(4)
C4A C3A N2A C7A 0.6(8)
C2A C3A N2A C7A 178.2(4)
C4A C3A N2A Co1A -170.3(4)
C2A C3A N2A Co1A 7.3(6)
C6A C7A N2A C3A 0.8(7)
C8A C7A N2A C3A 179.6(5)
C6A C7A N2A Co1A 171.8(4)
C8A C7A N2A Co1A -9.3(6)
C7A C8A N3A C22A -178.0(6)
C9A C8A N3A C22A 4.2(9)
C7A C8A N3A Co1A 0.3(6)
C9A C8A N3A Co1A -177.5(5)
C23A C22A N3A C8A 77.0(8)
C29A C22A N3A C8A -55.6(8)
C23A C22A N3A Co1A -101.1(6)
C29A C22A N3A Co1A 126.3(5)
C3A N2A Co1A N1A -6.1(4)
C7A N2A Co1A N1A -177.4(4)
C3A N2A Co1A N3A 179.1(4)
C7A N2A Co1A N3A 7.7(4)
C3A N2A Co1A C30A 79.3(10)
C7A N2A Co1A C30A -92.0(9)
C2A N1A Co1A N2A 3.5(3)
C10A N1A Co1A N2A -172.5(4)
C2A N1A Co1A N3A 20.6(9)
C10A N1A Co1A N3A -155.4(6)
C2A N1A Co1A C30A -161.8(4)
C10A N1A Co1A C30A 22.2(4)
C8A N3A Co1A N2A -4.3(4)
C22A N3A Co1A N2A 174.0(6)
C8A N3A Co1A N1A -21.2(10)
C22A N3A Co1A N1A 157.0(6)
C8A N3A Co1A C30A 161.2(4)
C22A N3A Co1A C30A -20.6(6)
